data_2217900
loop_
_publ_author_name
'Lee, Sun Hwa'
'Kim, Sea-Hyun'
'Kim, Pan-Gi'
'Kim, Cheal'
'Kim, Youngmee'

_publ_section_title
;
 Bis(2,6-dimethylpyrazine-\k<i>N</i>^4^)diiodidozinc(II)
;
_journal_coeditor_code DN2320
_journal_issue 4
_journal_name_full 'Acta Crystallographica Section E'
_journal_page_first m511
_journal_paper_doi 10.1107/S1600536808005382
_journal_volume 64
_journal_year 2008
_chemical_formula_iupac '[Zn I2 (C6 H8 N2)2]'
_chemical_formula_moiety 'C12 H16 I2 N4 Zn'
_chemical_formula_sum 'C12 H16 I2 N4 Zn'
_chemical_formula_weight 535.48
_chemical_name_systematic
;
Bis(2,6-dimethylpyrazine-\kN^4^)diiodidozinc(II)
;
_space_group_IT_number 14
_symmetry_cell_setting monoclinic
_symmetry_space_group_name_Hall '-P 2ybc'
_symmetry_space_group_name_H-M 'P 1 21/c 1'
_atom_sites_solution_hydrogens geom
_atom_sites_solution_primary direct
_atom_sites_solution_secondary difmap
_audit_creation_method SHELXTL
_cell_angle_alpha 90.00
_cell_angle_beta 98.3810(10)
_cell_angle_gamma 90.00
_cell_formula_units_Z 4
_cell_length_a 9.1825(7)
_cell_length_b 13.8144(10)
_cell_length_c 13.6242(10)
_cell_measurement_reflns_used 2888
_cell_measurement_temperature 170(2)
_cell_measurement_theta_max 25.62
_cell_measurement_theta_min 2.68
_cell_volume 1709.8(2)
_computing_cell_refinement 'SAINT (Bruker, 1997)'
_computing_data_collection 'SMART (Bruker, 1997)'
_computing_data_reduction 'SAINT (Bruker, 1997)'
_computing_molecular_graphics 'SHELXTL (Sheldrick, 2008)'
_computing_publication_material 'SHELXTL (Sheldrick, 2008)'
_computing_structure_refinement 'SHELXL97 (Sheldrick, 2008)'
_computing_structure_solution 'SHELXS97 (Sheldrick, 2008)'
_diffrn_ambient_temperature 170(2)
_diffrn_measured_fraction_theta_full 0.996
_diffrn_measured_fraction_theta_max 0.996
_diffrn_measurement_device_type 'Bruker SMART CCD'
_diffrn_measurement_method '\f and \w'
_diffrn_radiation_monochromator graphite
_diffrn_radiation_source 'fine-focus sealed tube'
_diffrn_radiation_type MoK\a
_diffrn_radiation_wavelength 0.71073
_diffrn_reflns_av_R_equivalents 0.1089
_diffrn_reflns_av_sigmaI/netI 0.0872
_diffrn_reflns_limit_h_max 11
_diffrn_reflns_limit_h_min -11
_diffrn_reflns_limit_k_max 16
_diffrn_reflns_limit_k_min -17
_diffrn_reflns_limit_l_max 16
_diffrn_reflns_limit_l_min -9
_diffrn_reflns_number 9413
_diffrn_reflns_theta_full 26.00
_diffrn_reflns_theta_max 26.00
_diffrn_reflns_theta_min 2.11
_exptl_absorpt_coefficient_mu 5.041
_exptl_absorpt_correction_type none
_exptl_crystal_colour colorless
_exptl_crystal_density_diffrn 2.080
_exptl_crystal_density_method 'not measured'
_exptl_crystal_description rod
_exptl_crystal_F_000 1008
_exptl_crystal_size_max 0.10
_exptl_crystal_size_mid 0.05
_exptl_crystal_size_min 0.05
_refine_diff_density_max 0.809
_refine_diff_density_min -1.275
_refine_ls_extinction_method none
_refine_ls_goodness_of_fit_ref 0.811
_refine_ls_hydrogen_treatment constr
_refine_ls_matrix_type full
_refine_ls_number_parameters 176
_refine_ls_number_reflns 3344
_refine_ls_number_restraints 0
_refine_ls_restrained_S_all 0.811
_refine_ls_R_factor_all 0.0415
_refine_ls_R_factor_gt 0.0319
_refine_ls_shift/su_max 0.001
_refine_ls_shift/su_mean 0.000
_refine_ls_structure_factor_coef Fsqd
_refine_ls_weighting_details 'calc w=1/[\s^2^(Fo^2^)+(0.0147P)^2^] where P=(Fo^2^+2Fc^2^)/3'
_refine_ls_weighting_scheme calc
_refine_ls_wR_factor_gt 0.0676
_refine_ls_wR_factor_ref 0.0688
_reflns_number_gt 2518
_reflns_number_total 3344
_reflns_threshold_expression I>2\s(I)
_cod_data_source_file dn2320.cif
_cod_data_source_block I
_cod_depositor_comments
;
The following automatic conversions were performed:
'_symmetry_cell_setting' value 'Monoclinic' changed to 'monoclinic'
according to '/home/saulius/struct/CIF-dictionaries/cif_core.dic'
dictionary named 'cif_core.dic' version 2.4.1 from 2010-06-29.

Automatic conversion script
Id: cif_fix_enum 1527 2010-12-29 10:47:43Z saulius 

The following automatic conversions were performed:

'_symmetry_cell_setting' value 'Monoclinic' changed to 'monoclinic'
according to /home/saulius/struct/CIF-dictionaries/cif_core.dic
dictionary named 'cif_core.dic' version 2.4.1 from 2010-06-29.

Automatic conversion script
Id: cif_fix_values 1715 2011-07-08 13:25:40Z adriana 
;
_cod_original_sg_symbol_H-M 'P 21/c'
_cod_database_code 2217900
_cod_database_fobs_code 2217900

loop_
_symmetry_equiv_pos_as_xyz
'x, y, z'
'-x, y+1/2, -z+1/2'
'-x, -y, -z'
'x, -y-1/2, z-1/2'

loop_
_atom_site_type_symbol
_atom_site_label
_atom_site_fract_x
_atom_site_fract_y
_atom_site_fract_z
_atom_site_U_iso_or_equiv
_atom_site_adp_type
_atom_site_calc_flag
_atom_site_refinement_flags
_atom_site_occupancy
Zn Zn1 0.07870(6) 0.24556(4) 0.76694(4) 0.02508(15) Uani d . 1
I I1 0.07868(4) 0.15009(3) 0.60725(2) 0.03357(11) Uani d . 1
I I2 0.19801(4) 0.41101(3) 0.79495(2) 0.03516(11) Uani d . 1
N N11 -0.1362(4) 0.2579(3) 0.7987(3) 0.0244(9) Uani d . 1
N N12 -0.4102(4) 0.2602(3) 0.8610(3) 0.0290(10) Uani d . 1
N N21 0.1716(4) 0.1540(3) 0.8789(3) 0.0247(9) Uani d . 1
N N22 0.3046(4) 0.0275(3) 1.0237(3) 0.0283(10) Uani d . 1
C C11 -0.2359(5) 0.1893(4) 0.7695(3) 0.0262(11) Uani d . 1
H H11 -0.2115 0.1387 0.7276 0.031 Uiso calc R 1
C C12 -0.3750(5) 0.1903(4) 0.7992(3) 0.0274(11) Uani d . 1
C C13 -0.3120(5) 0.3282(4) 0.8896(3) 0.0280(12) Uani d . 1
C C14 -0.1739(5) 0.3274(4) 0.8575(3) 0.0278(11) Uani d . 1
H H14 -0.1058 0.3778 0.8781 0.033 Uiso calc R 1
C C15 -0.4843(5) 0.1130(4) 0.7682(4) 0.0361(13) Uani d . 1
H H15A -0.5043 0.0768 0.8267 0.054 Uiso calc R 1
H H15B -0.4450 0.0688 0.7222 0.054 Uiso calc R 1
H H15C -0.5758 0.1422 0.7351 0.054 Uiso calc R 1
C C16 -0.3539(5) 0.4070(4) 0.9555(4) 0.0438(15) Uani d . 1
H H16A -0.4566 0.4258 0.9340 0.066 Uiso calc R 1
H H16B -0.2898 0.4631 0.9515 0.066 Uiso calc R 1
H H16C -0.3429 0.3837 1.0241 0.066 Uiso calc R 1
C C21 0.1310(5) 0.0616(4) 0.8802(3) 0.0278(12) Uani d . 1
H H21 0.0566 0.0385 0.8299 0.033 Uiso calc R 1
C C22 0.1950(5) -0.0025(4) 0.9535(3) 0.0302(12) Uani d . 1
C C23 0.3442(5) 0.1193(4) 1.0219(3) 0.0277(12) Uani d . 1
C C24 0.2793(5) 0.1839(4) 0.9502(3) 0.0265(11) Uani d . 1
H H24 0.3112 0.2494 0.9515 0.032 Uiso calc R 1
C C25 0.1460(6) -0.1051(4) 0.9560(4) 0.0391(14) Uani d . 1
H H25A 0.1946 -0.1436 0.9098 0.059 Uiso calc R 1
H H25B 0.0390 -0.1085 0.9366 0.059 Uiso calc R 1
H H25C 0.1720 -0.1308 1.0234 0.059 Uiso calc R 1
C C26 0.4667(6) 0.1544(4) 1.1002(3) 0.0406(14) Uani d . 1
H H26A 0.4261 0.1714 1.1606 0.061 Uiso calc R 1
H H26B 0.5133 0.2115 1.0756 0.061 Uiso calc R 1
H H26C 0.5401 0.1030 1.1152 0.061 Uiso calc R 1

loop_
_atom_site_aniso_label
_atom_site_aniso_U_11
_atom_site_aniso_U_22
_atom_site_aniso_U_33
_atom_site_aniso_U_12
_atom_site_aniso_U_13
_atom_site_aniso_U_23
Zn1 0.0246(3) 0.0250(3) 0.0258(3) 0.0006(2) 0.0044(2) 0.0019(3)
I1 0.0398(2) 0.0359(2) 0.02578(18) 0.00179(16) 0.00728(14) -0.00169(16)
I2 0.0342(2) 0.0259(2) 0.0448(2) -0.00311(15) 0.00379(16) 0.00327(16)
N11 0.023(2) 0.027(2) 0.023(2) 0.0031(18) 0.0014(17) 0.0060(19)
N12 0.028(2) 0.034(3) 0.026(2) 0.005(2) 0.0062(18) 0.001(2)
N21 0.025(2) 0.027(3) 0.0217(19) -0.0010(18) 0.0039(16) 0.0008(19)
N22 0.028(2) 0.030(3) 0.026(2) 0.002(2) 0.0014(18) 0.000(2)
C11 0.022(3) 0.028(3) 0.027(2) 0.004(2) -0.001(2) -0.002(2)
C12 0.023(3) 0.029(3) 0.028(3) 0.003(2) 0.000(2) 0.007(2)
C13 0.029(3) 0.030(3) 0.025(3) 0.004(2) 0.004(2) 0.003(2)
C14 0.028(3) 0.026(3) 0.028(3) 0.001(2) 0.000(2) 0.000(2)
C15 0.024(3) 0.038(3) 0.045(3) -0.006(3) 0.003(2) -0.008(3)
C16 0.032(3) 0.049(4) 0.051(3) 0.001(3) 0.009(3) -0.011(3)
C21 0.029(3) 0.028(3) 0.026(3) -0.003(2) 0.004(2) -0.004(2)
C22 0.032(3) 0.029(3) 0.030(3) 0.000(2) 0.008(2) -0.001(2)
C23 0.030(3) 0.032(3) 0.021(2) -0.003(2) 0.004(2) -0.004(2)
C24 0.023(2) 0.029(3) 0.029(3) -0.001(2) 0.008(2) -0.002(2)
C25 0.050(3) 0.030(3) 0.034(3) -0.002(3) -0.003(3) 0.007(3)
C26 0.041(3) 0.045(4) 0.033(3) -0.008(3) -0.006(2) 0.002(3)

loop_
_atom_type_symbol
_atom_type_description
_atom_type_scat_dispersion_real
_atom_type_scat_dispersion_imag
_atom_type_scat_source
C C 0.0033 0.0016 'International Tables Vol C Tables 4.2.6.8 and 6.1.1.4'
H H 0.0000 0.0000 'International Tables Vol C Tables 4.2.6.8 and 6.1.1.4'
N N 0.0061 0.0033 'International Tables Vol C Tables 4.2.6.8 and 6.1.1.4'
Zn Zn 0.2839 1.4301 'International Tables Vol C Tables 4.2.6.8 and 6.1.1.4'
I I -0.4742 1.8119 'International Tables Vol C Tables 4.2.6.8 and 6.1.1.4'

loop_
_geom_angle_atom_site_label_1
_geom_angle_atom_site_label_2
_geom_angle_atom_site_label_3
_geom_angle
N21 Zn1 N11 101.39(14)
N21 Zn1 I2 108.49(11)
N11 Zn1 I2 107.19(12)
N21 Zn1 I1 105.22(11)
N11 Zn1 I1 109.72(10)
I2 Zn1 I1 122.78(2)
C14 N11 C11 117.7(4)
C14 N11 Zn1 121.4(3)
C11 N11 Zn1 120.5(3)
C13 N12 C12 118.6(4)
C21 N21 C24 117.6(4)
C21 N21 Zn1 120.7(3)
C24 N21 Zn1 121.7(3)
C23 N22 C22 117.5(4)
N11 C11 C12 121.5(5)
N11 C11 H11 119.2
C12 C11 H11 119.2
N12 C12 C11 120.0(5)
N12 C12 C15 118.6(4)
C11 C12 C15 121.3(5)
N12 C13 C14 120.8(5)
N12 C13 C16 118.1(4)
C14 C13 C16 121.1(5)
N11 C14 C13 121.4(5)
N11 C14 H14 119.3
C13 C14 H14 119.3
C12 C15 H15A 109.5
C12 C15 H15B 109.5
H15A C15 H15B 109.5
C12 C15 H15C 109.5
H15A C15 H15C 109.5
H15B C15 H15C 109.5
C13 C16 H16A 109.5
C13 C16 H16B 109.5
H16A C16 H16B 109.5
C13 C16 H16C 109.5
H16A C16 H16C 109.5
H16B C16 H16C 109.5
N21 C21 C22 121.8(4)
N21 C21 H21 119.1
C22 C21 H21 119.1
N22 C22 C21 120.3(5)
N22 C22 C25 118.2(4)
C21 C22 C25 121.5(5)
N22 C23 C24 122.5(4)
N22 C23 C26 118.2(4)
C24 C23 C26 119.2(5)
N21 C24 C23 120.3(5)
N21 C24 H24 119.9
C23 C24 H24 119.9
C22 C25 H25A 109.5
C22 C25 H25B 109.5
H25A C25 H25B 109.5
C22 C25 H25C 109.5
H25A C25 H25C 109.5
H25B C25 H25C 109.5
C23 C26 H26A 109.5
C23 C26 H26B 109.5
H26A C26 H26B 109.5
C23 C26 H26C 109.5
H26A C26 H26C 109.5
H26B C26 H26C 109.5

loop_
_geom_bond_atom_site_label_1
_geom_bond_atom_site_label_2
_geom_bond_distance
Zn1 N21 2.068(4)
Zn1 N11 2.088(4)
Zn1 I2 2.5393(7)
Zn1 I1 2.5442(6)
N11 C14 1.328(6)
N11 C11 1.337(6)
N12 C13 1.321(6)
N12 C12 1.351(6)
N21 C21 1.331(6)
N21 C24 1.346(5)
N22 C23 1.321(6)
N22 C22 1.348(6)
C11 C12 1.395(7)
C11 H11 0.9500
C12 C15 1.485(7)
C13 C14 1.401(7)
C13 C16 1.496(7)
C14 H14 0.9500
C15 H15A 0.9800
C15 H15B 0.9800
C15 H15C 0.9800
C16 H16A 0.9800
C16 H16B 0.9800
C16 H16C 0.9800
C21 C22 1.398(7)
C21 H21 0.9500
C22 C25 1.489(7)
C23 C24 1.392(6)
C23 C26 1.513(6)
C24 H24 0.9500
C25 H25A 0.9800
C25 H25B 0.9800
C25 H25C 0.9800
C26 H26A 0.9800
C26 H26B 0.9800
C26 H26C 0.9800
